data_7238002
loop_
_publ_author_name
'Huang, Guangxi'
'Jiang, Yuqing'
'Wang, Jianguo'
'Li, Zhen'
'Li, Bing Shi'
'Tang, Ben Zhong'

_publ_section_title
;
 The influence of intermolecular interactions and molecular packings on
 mechanochromism and mechanoluminescence -- a tetraphenylethylene
 derivative case
;
_journal_issue 40
_journal_name_full 'Journal of Materials Chemistry C'
_journal_page_first 12709
_journal_paper_doi 10.1039/C9TC04501E
_journal_volume 7
_journal_year 2019
_chemical_formula_moiety 'C27 H20 O2'
_chemical_formula_sum 'C27 H19 O2'
_chemical_formula_weight 375.42
_space_group_crystal_system monoclinic
_space_group_IT_number 14
_space_group_name_Hall '-P 2ybc'
_space_group_name_H-M_alt 'P 1 21/c 1'
_atom_sites_solution_hydrogens geom
_atom_sites_solution_primary dual
_audit_creation_date 2018-11-27
_audit_creation_method
;
Olex2 1.2
(compiled 2018.05.29 svn.r3508 for OlexSys, GUI svn.r5506)
;
_audit_update_record
;
2019-03-20 deposited with the CCDC.	2019-09-22 downloaded from the CCDC.
;
_cell_angle_alpha 90
_cell_angle_beta 102.555(4)
_cell_angle_gamma 90
_cell_formula_units_Z 4
_cell_length_a 19.8069(10)
_cell_length_b 5.4313(3)
_cell_length_c 19.6647(9)
_cell_measurement_reflns_used 3941
_cell_measurement_temperature 169.99(10)
_cell_measurement_theta_max 70.0170
_cell_measurement_theta_min 2.2990
_cell_volume 2064.89(18)
_computing_cell_refinement 'CrysAlisPro 1.171.40.14e (Rigaku OD, 2018)'
_computing_data_collection 'CrysAlisPro 1.171.40.14e (Rigaku OD, 2018)'
_computing_data_reduction 'CrysAlisPro 1.171.40.14e (Rigaku OD, 2018)'
_computing_molecular_graphics 'Olex2 (Dolomanov et al., 2009)'
_computing_publication_material 'Olex2 (Dolomanov et al., 2009)'
_computing_structure_refinement 'ShelXL (Sheldrick, 2015)'
_computing_structure_solution 'ShelXT (Sheldrick, 2015)'
_diffrn_ambient_environment N~2~
_diffrn_ambient_temperature 169.99(10)
_diffrn_detector 'CCD plate'
_diffrn_detector_type HyPix
_diffrn_measured_fraction_theta_full 0.990
_diffrn_measured_fraction_theta_max 0.948
_diffrn_measurement_details
;
List of Runs (angles in degrees, time in seconds):

  # Type    Start    End  Width  t~exp~   \w     \q     \k     \f   Frames
#--------------------------------------------------------------------------
  1  \w     26.00  61.00   0.50    5.00    --   47.20  77.00 -30.00   70
  2  \w     86.00 119.00   0.50    5.00    --   47.20  77.00 -30.00   66
  3  \w     98.00 166.00   0.50   10.00    --  103.25  30.00   0.00  136
  4  \w     98.00 166.00   0.50   10.00    --  103.25  45.00 -90.00  136
  5  \w     75.00 100.00   0.50   10.00    --  103.25-129.00 -84.00   50
  6  \w     81.00 117.00   0.50   10.00    --  103.25-125.00   0.00   72
  7  \w     41.00 117.00   0.50   10.00    --  103.25-125.00-150.00  152
  8  \w     31.00  68.00   0.50   10.00    --  103.25-125.00   0.00   74
  9  \w     25.00 103.00   0.50    5.00    --   47.20-140.00 103.00  156
 10  \w     31.00 127.00   0.50   10.00    --  103.25-140.00 103.00  192
 11  \w     19.00  97.00   0.50    5.00    --   47.20-129.00 -84.00  156
 12  \w     26.00 120.00   0.50    5.00    --   47.20  77.00-180.00  188
 13  \w    -60.00 -31.00   0.50   10.00    --  -99.00  61.00  30.00   58
 14  \w   -106.00 -30.00   0.50   10.00    --  -99.00  45.00  30.00  152
 15  \w   -128.00 -49.00   0.50   10.00    --  -99.00 140.00 161.00  158
 16  \w   -120.00 -68.00   0.50    5.00    --  -47.20-129.00 -84.00  104
 17  \w   -120.00 -61.00   0.50    5.00    --  -47.20-140.00 103.00  118
 18  \w   -120.00 -95.00   0.50    5.00    --  -47.20-125.00 -30.00   50
 19  \w   -168.00 -61.00   0.50   10.00    --  -99.00-140.00 103.00  214
;
_diffrn_measurement_device 'four-circle diffractometer'
_diffrn_measurement_device_type 'XtaLAB Synergy R, HyPix'
_diffrn_measurement_method '\w scans'
_diffrn_orient_matrix_type 'CrysAlisPro convention (1999,Acta A55,543-557)'
_diffrn_orient_matrix_UB_11 0.0510507000
_diffrn_orient_matrix_UB_12 -0.1899199000
_diffrn_orient_matrix_UB_13 0.0406151000
_diffrn_orient_matrix_UB_21 0.0482767000
_diffrn_orient_matrix_UB_22 0.2103732000
_diffrn_orient_matrix_UB_23 0.0330796000
_diffrn_orient_matrix_UB_31 -0.0375849000
_diffrn_orient_matrix_UB_32 0.0123660000
_diffrn_orient_matrix_UB_33 0.0607817000
_diffrn_radiation_monochromator mirror
_diffrn_radiation_probe x-ray
_diffrn_radiation_type CuK\a
_diffrn_radiation_wavelength 1.54184
_diffrn_reflns_av_R_equivalents 0.0535
_diffrn_reflns_av_unetI/netI 0.0426
_diffrn_reflns_Laue_measured_fraction_full 0.990
_diffrn_reflns_Laue_measured_fraction_max 0.948
_diffrn_reflns_limit_h_max 23
_diffrn_reflns_limit_h_min -24
_diffrn_reflns_limit_k_max 6
_diffrn_reflns_limit_k_min -6
_diffrn_reflns_limit_l_max 24
_diffrn_reflns_limit_l_min -22
_diffrn_reflns_number 15713
_diffrn_reflns_point_group_measured_fraction_full 0.990
_diffrn_reflns_point_group_measured_fraction_max 0.948
_diffrn_reflns_theta_full 67.684
_diffrn_reflns_theta_max 75.577
_diffrn_reflns_theta_min 4.574
_diffrn_source 'Rotating-anode X-ray tube'
_diffrn_source_type 'PhotonJet R (Cu) X-ray Source'
_exptl_absorpt_coefficient_mu 0.590
_exptl_absorpt_correction_T_max 1.00000
_exptl_absorpt_correction_T_min 0.81279
_exptl_absorpt_correction_type multi-scan
_exptl_absorpt_process_details
;
CrysAlisPro 1.171.40.14e (Rigaku Oxford Diffraction, 2018)
Empirical absorption correction using spherical harmonics,
 implemented in SCALE3 ABSPACK scaling algorithm.
;
_exptl_crystal_colour white
_exptl_crystal_colour_primary white
_exptl_crystal_density_diffrn 1.208
_exptl_crystal_description plate
_exptl_crystal_F_000 788
_exptl_crystal_size_max 0.212
_exptl_crystal_size_mid 0.167
_exptl_crystal_size_min 0.012
_refine_diff_density_max 0.796
_refine_diff_density_min -0.248
_refine_diff_density_rms 0.057
_refine_ls_extinction_method none
_refine_ls_goodness_of_fit_ref 1.051
_refine_ls_hydrogen_treatment constr
_refine_ls_matrix_type full
_refine_ls_number_parameters 263
_refine_ls_number_reflns 4060
_refine_ls_number_restraints 4
_refine_ls_restrained_S_all 1.054
_refine_ls_R_factor_all 0.1080
_refine_ls_R_factor_gt 0.0762
_refine_ls_shift/su_max 0.000
_refine_ls_shift/su_mean 0.000
_refine_ls_structure_factor_coef Fsqd
_refine_ls_weighting_details 'w=1/[\s^2^(Fo^2^)+(0.1402P)^2^+0.6861P] where P=(Fo^2^+2Fc^2^)/3'
_refine_ls_weighting_scheme calc
_refine_ls_wR_factor_gt 0.2167
_refine_ls_wR_factor_ref 0.2471
_reflns_Friedel_coverage 0.000
_reflns_number_gt 2703
_reflns_number_total 4060
_reflns_threshold_expression 'I > 2\s(I)'
_cod_data_source_file c9tc04501e2.cif
_cod_data_source_block tx135c
_cod_database_code 7238002
_shelx_shelxl_version_number 2017/1
_chemical_oxdiff_formula CHO
_shelx_space_group_comment
;
The symmetry employed for this shelxl refinement is uniquely defined
by the following loop, which should always be used as a source of
symmetry information in preference to the above space-group names.
They are only intended as comments.
;
_reflns_odcompleteness_completeness 99.10
_reflns_odcompleteness_iscentric 1
_reflns_odcompleteness_theta 66.97
_olex2_refinement_description
;
1. Fixed Uiso
 At 1.2 times of:
  All C(H) groups
 At 1.5 times of:
  All O(H) groups
2. Rigid bond restraints
 C2, C21
 with sigma for 1-2 distances of 0.005 and sigma for 1-3 distances of 0.005
 C1, C3
 with sigma for 1-2 distances of 0.005 and sigma for 1-3 distances of 0.005
 C24, C25
 with sigma for 1-2 distances of 0.005 and sigma for 1-3 distances of 0.005
 C9, C14
 with sigma for 1-2 distances of 0.005 and sigma for 1-3 distances of 0.005
3.a Aromatic/amide H refined with riding coordinates:
 C4(H4), C5(H5), C6(H6), C8(H8), C10(H10), C11(H11), C12(H12), C13(H13),
 C14(H14), C16(H16), C17(H17), C18(H18), C19(H19), C20(H20), C22(H22), C23(H23),
  C24(H24), C25(H25), C26(H26)
3.b Idealised tetrahedral OH refined as rotating group:
 O2(H2)
;
_olex2_submission_special_instructions 'No special instructions were received'
_oxdiff_exptl_absorpt_empirical_details
;
Empirical correction (ABSPACK) includes:
- Absorption correction using spherical harmonics
- Frame scaling
;
_oxdiff_exptl_absorpt_empirical_full_max 2.331
_oxdiff_exptl_absorpt_empirical_full_min 0.303

loop_
_space_group_symop_operation_xyz
'x, y, z'
'-x, y+1/2, -z+1/2'
'-x, -y, -z'
'x, -y-1/2, z-1/2'

loop_
_atom_site_label
_atom_site_type_symbol
_atom_site_fract_x
_atom_site_fract_y
_atom_site_fract_z
_atom_site_U_iso_or_equiv
_atom_site_adp_type
_atom_site_occupancy
_atom_site_site_symmetry_order
_atom_site_calc_flag
_atom_site_refinement_flags_posn
_atom_site_refinement_flags_adp
O1 O 0.94614(11) 0.0995(4) 0.42900(11) 0.0641(6) Uani 1 1 d . .
O2 O 0.96316(11) 0.2553(4) 0.53647(10) 0.0648(6) Uani 1 1 d . .
H2 H 0.992330 0.145855 0.544250 0.097 Uiso 1 1 calc GR .
C1 C 0.76480(15) 0.6329(5) 0.27769(16) 0.0556(7) Uani 1 1 d . U
C2 C 0.69809(16) 0.6203(5) 0.24864(16) 0.0576(7) Uani 1 1 d . U
C3 C 0.79173(15) 0.6130(5) 0.35555(15) 0.0565(7) Uani 1 1 d . U
C4 C 0.76843(15) 0.7568(6) 0.40487(16) 0.0605(8) Uani 1 1 d . .
H4 H 0.731869 0.865442 0.390202 0.073 Uiso 1 1 calc R .
C5 C 0.79879(16) 0.7403(6) 0.47502(16) 0.0626(8) Uani 1 1 d . .
H5 H 0.783071 0.839289 0.506937 0.075 Uiso 1 1 calc R .
C6 C 0.85261(15) 0.5765(6) 0.49789(15) 0.0578(7) Uani 1 1 d . .
H6 H 0.873087 0.564546 0.545036 0.069 Uiso 1 1 calc R .
C7 C 0.87560(13) 0.4303(5) 0.44948(13) 0.0495(6) Uani 1 1 d . .
C8 C 0.84599(15) 0.4506(5) 0.37982(14) 0.0545(7) Uani 1 1 d . .
H8 H 0.862569 0.353478 0.348071 0.065 Uiso 1 1 calc R .
C9 C 0.81830(14) 0.6566(5) 0.23652(14) 0.0508(6) Uani 1 1 d . U
C10 C 0.82537(16) 0.4914(6) 0.18464(15) 0.0612(8) Uani 1 1 d . .
H10 H 0.792496 0.367601 0.172703 0.073 Uiso 1 1 calc R .
C11 C 0.8780(2) 0.5020(8) 0.15050(19) 0.0802(10) Uani 1 1 d . .
H11 H 0.880820 0.385940 0.116452 0.096 Uiso 1 1 calc R .
C12 C 0.92619(19) 0.6809(9) 0.1660(2) 0.0810(11) Uani 1 1 d . .
H12 H 0.961049 0.691116 0.141181 0.097 Uiso 1 1 calc R .
C13 C 0.92445(17) 0.8451(8) 0.21707(19) 0.0765(10) Uani 1 1 d . .
H13 H 0.958802 0.964348 0.228062 0.092 Uiso 1 1 calc R .
C14 C 0.87028(18) 0.8368(7) 0.25420(18) 0.0726(9) Uani 1 1 d . U
H14 H 0.869238 0.948980 0.289690 0.087 Uiso 1 1 calc R .
C15 C 0.67059(14) 0.6559(5) 0.17238(14) 0.0528(7) Uani 1 1 d . .
C16 C 0.68694(17) 0.8596(6) 0.13650(17) 0.0667(8) Uani 1 1 d . .
H16 H 0.717378 0.977114 0.160101 0.080 Uiso 1 1 calc R .
C17 C 0.6589(2) 0.8906(8) 0.06669(19) 0.0840(11) Uani 1 1 d . .
H17 H 0.670648 1.028632 0.043754 0.101 Uiso 1 1 calc R .
C18 C 0.6146(2) 0.7232(9) 0.03105(19) 0.0879(12) Uani 1 1 d . .
H18 H 0.596704 0.744947 -0.016350 0.106 Uiso 1 1 calc R .
C19 C 0.59601(18) 0.5223(8) 0.06431(19) 0.0790(11) Uani 1 1 d . .
H19 H 0.564980 0.408333 0.039793 0.095 Uiso 1 1 calc R .
C20 C 0.62389(15) 0.4879(6) 0.13586(16) 0.0618(8) Uani 1 1 d . .
H20 H 0.610875 0.351755 0.158678 0.074 Uiso 1 1 calc R .
C21 C 0.64384(14) 0.5629(5) 0.29162(15) 0.0552(7) Uani 1 1 d . U
C22 C 0.58695(14) 0.7154(6) 0.28495(15) 0.0575(7) Uani 1 1 d . .
H22 H 0.583794 0.853285 0.256369 0.069 Uiso 1 1 calc R .
C23 C 0.53523(17) 0.6693(7) 0.31920(19) 0.0732(9) Uani 1 1 d . .
H23 H 0.497291 0.774005 0.313903 0.088 Uiso 1 1 calc R .
C24 C 0.5401(2) 0.4621(9) 0.36240(19) 0.0866(12) Uani 1 1 d . U
H24 H 0.505690 0.427235 0.386470 0.104 Uiso 1 1 calc R .
C25 C 0.5967(2) 0.3116(7) 0.36848(19) 0.0846(11) Uani 1 1 d . U
H25 H 0.600559 0.174451 0.397377 0.101 Uiso 1 1 calc R .
C26 C 0.64735(19) 0.3578(6) 0.33333(18) 0.0717(9) Uani 1 1 d . .
H26 H 0.684560 0.250274 0.337497 0.086 Uiso 1 1 calc R .
C27 C 0.93158(14) 0.2484(5) 0.47171(14) 0.0508(7) Uani 1 1 d . .

loop_
_atom_site_aniso_label
_atom_site_aniso_U_11
_atom_site_aniso_U_22
_atom_site_aniso_U_33
_atom_site_aniso_U_23
_atom_site_aniso_U_13
_atom_site_aniso_U_12
O1 0.0648(12) 0.0662(13) 0.0594(12) 0.0016(10) 0.0093(9) 0.0194(10)
O2 0.0583(12) 0.0739(15) 0.0563(12) 0.0056(10) -0.0008(9) 0.0196(10)
C1 0.0578(16) 0.0415(15) 0.0666(16) 0.0029(12) 0.0115(13) 0.0065(12)
C2 0.0625(17) 0.0376(14) 0.0669(17) 0.0020(12) 0.0014(13) 0.0053(13)
C3 0.0604(16) 0.0459(15) 0.0566(15) -0.0001(12) -0.0018(13) 0.0080(13)
C4 0.0526(16) 0.0532(17) 0.0705(19) 0.0030(14) 0.0024(14) 0.0122(13)
C5 0.0631(18) 0.0648(19) 0.0591(17) 0.0005(14) 0.0116(14) 0.0164(15)
C6 0.0592(16) 0.0628(18) 0.0489(15) 0.0039(13) 0.0066(12) 0.0109(14)
C7 0.0461(14) 0.0483(15) 0.0525(14) 0.0056(11) 0.0074(11) 0.0056(12)
C8 0.0582(16) 0.0481(15) 0.0532(15) 0.0018(12) 0.0035(12) 0.0099(13)
C9 0.0547(15) 0.0457(14) 0.0497(14) 0.0051(11) 0.0061(12) 0.0024(12)
C10 0.0629(18) 0.0610(19) 0.0592(17) 0.0034(14) 0.0121(14) 0.0069(15)
C11 0.081(2) 0.091(3) 0.074(2) 0.0098(19) 0.0285(19) 0.015(2)
C12 0.061(2) 0.110(3) 0.071(2) 0.014(2) 0.0109(16) 0.007(2)
C13 0.0599(19) 0.088(3) 0.076(2) 0.0161(19) 0.0016(16) -0.0210(18)
C14 0.082(2) 0.063(2) 0.0656(19) 0.0025(15) 0.0006(17) -0.0065(16)
C15 0.0504(15) 0.0512(16) 0.0538(15) 0.0045(12) 0.0047(12) 0.0020(12)
C16 0.0633(18) 0.0596(19) 0.072(2) 0.0190(15) 0.0040(15) 0.0041(15)
C17 0.102(3) 0.084(3) 0.066(2) 0.0253(19) 0.016(2) 0.030(2)
C18 0.101(3) 0.099(3) 0.057(2) 0.010(2) 0.0009(19) 0.038(3)
C19 0.0611(19) 0.091(3) 0.075(2) -0.027(2) -0.0063(16) 0.0113(18)
C20 0.0568(17) 0.0643(19) 0.0629(17) -0.0071(14) 0.0098(14) -0.0014(14)
C21 0.0479(15) 0.0464(15) 0.0677(17) -0.0031(13) 0.0045(12) -0.0006(12)
C22 0.0490(15) 0.0590(17) 0.0620(17) -0.0016(13) 0.0066(13) 0.0054(13)
C23 0.0551(18) 0.084(2) 0.082(2) -0.0201(19) 0.0185(16) -0.0035(17)
C24 0.091(2) 0.108(3) 0.071(2) -0.032(2) 0.039(2) -0.047(2)
C25 0.117(3) 0.069(2) 0.066(2) 0.0021(17) 0.016(2) -0.024(2)
C26 0.073(2) 0.0538(18) 0.083(2) 0.0129(16) 0.0049(17) -0.0029(16)
C27 0.0448(14) 0.0532(16) 0.0517(15) 0.0059(12) 0.0048(11) 0.0053(12)

loop_
_atom_type_symbol
_atom_type_description
_atom_type_scat_dispersion_real
_atom_type_scat_dispersion_imag
_atom_type_scat_source
C C 0.0181 0.0091 'International Tables Vol C Tables 4.2.6.8 and 6.1.1.4'
H H 0.0000 0.0000 'International Tables Vol C Tables 4.2.6.8 and 6.1.1.4'
O O 0.0492 0.0322 'International Tables Vol C Tables 4.2.6.8 and 6.1.1.4'

loop_
_geom_angle_atom_site_label_1
_geom_angle_atom_site_label_2
_geom_angle_atom_site_label_3
_geom_angle
C2 C1 C3 122.2(3)
C2 C1 C9 122.5(3)
C9 C1 C3 115.2(2)
C1 C2 C15 122.6(3)
C1 C2 C21 121.7(3)
C15 C2 C21 115.6(2)
C4 C3 C1 124.4(2)
C8 C3 C1 117.9(3)
C8 C3 C4 117.5(3)
C5 C4 C3 121.2(3)
C4 C5 C6 120.1(3)
C5 C6 C7 119.2(3)
C6 C7 C27 121.0(2)
C8 C7 C6 120.3(2)
C8 C7 C27 118.6(2)
C7 C8 C3 121.6(3)
C10 C9 C1 123.2(3)
C10 C9 C14 116.5(3)
C14 C9 C1 120.0(3)
C11 C10 C9 123.1(3)
C12 C11 C10 120.0(4)
C13 C12 C11 120.9(3)
C12 C13 C14 120.3(3)
C9 C14 C13 119.2(3)
C16 C15 C2 122.7(3)
C20 C15 C2 119.5(3)
C20 C15 C16 117.7(3)
C17 C16 C15 121.2(3)
C18 C17 C16 120.8(4)
C17 C18 C19 120.2(3)
C18 C19 C20 119.8(3)
C15 C20 C19 120.2(3)
C22 C21 C2 118.7(3)
C26 C21 C2 122.8(3)
C26 C21 C22 118.5(3)
C23 C22 C21 121.8(3)
C22 C23 C24 119.1(3)
C25 C24 C23 118.6(3)
C26 C25 C24 121.7(4)
C25 C26 C21 120.4(3)
O1 C27 O2 123.4(2)
O1 C27 C7 120.3(2)
O2 C27 C7 116.3(2)

loop_
_geom_bond_atom_site_label_1
_geom_bond_atom_site_label_2
_geom_bond_distance
O1 C27 1.244(3)
O2 C27 1.292(3)
C1 C2 1.322(4)
C1 C3 1.512(4)
C1 C9 1.473(4)
C2 C15 1.493(4)
C2 C21 1.536(4)
C3 C4 1.399(4)
C3 C8 1.392(4)
C4 C5 1.383(4)
C5 C6 1.386(4)
C6 C7 1.390(4)
C7 C8 1.372(4)
C7 C27 1.479(4)
C9 C10 1.388(4)
C9 C14 1.408(4)
C10 C11 1.358(4)
C11 C12 1.350(6)
C12 C13 1.349(6)
C13 C14 1.424(5)
C15 C16 1.387(4)
C15 C20 1.384(4)
C16 C17 1.375(5)
C17 C18 1.349(6)
C18 C19 1.363(6)
C19 C20 1.408(5)
C21 C22 1.382(4)
C21 C26 1.376(4)
C22 C23 1.366(4)
C23 C24 1.401(6)
C24 C25 1.371(6)
C25 C26 1.359(5)

loop_
_geom_torsion_atom_site_label_1
_geom_torsion_atom_site_label_2
_geom_torsion_atom_site_label_3
_geom_torsion_atom_site_label_4
_geom_torsion
C1 C2 C15 C16 -52.2(4)
C1 C2 C15 C20 131.4(3)
C1 C2 C21 C22 129.6(3)
C1 C2 C21 C26 -54.4(4)
C1 C3 C4 C5 -175.5(3)
C1 C3 C8 C7 176.8(3)
C1 C9 C10 C11 -174.6(3)
C1 C9 C14 C13 175.4(3)
C2 C1 C3 C4 -52.8(4)
C2 C1 C3 C8 130.9(3)
C2 C1 C9 C10 -56.0(4)
C2 C1 C9 C14 131.3(3)
C2 C15 C16 C17 -177.9(3)
C2 C15 C20 C19 178.3(3)
C2 C21 C22 C23 177.1(3)
C2 C21 C26 C25 -177.8(3)
C3 C1 C2 C15 175.9(3)
C3 C1 C2 C21 -5.2(4)
C3 C1 C9 C10 121.5(3)
C3 C1 C9 C14 -51.2(3)
C3 C4 C5 C6 -1.0(5)
C4 C3 C8 C7 0.3(4)
C4 C5 C6 C7 0.2(5)
C5 C6 C7 C8 0.9(5)
C5 C6 C7 C27 -178.3(3)
C6 C7 C8 C3 -1.2(4)
C6 C7 C27 O1 171.7(3)
C6 C7 C27 O2 -8.4(4)
C8 C3 C4 C5 0.8(5)
C8 C7 C27 O1 -7.6(4)
C8 C7 C27 O2 172.3(3)
C9 C1 C2 C15 -6.7(4)
C9 C1 C2 C21 172.1(2)
C9 C1 C3 C4 129.7(3)
C9 C1 C3 C8 -46.6(4)
C9 C10 C11 C12 -0.7(5)
C10 C9 C14 C13 2.3(4)
C10 C11 C12 C13 2.6(6)
C11 C12 C13 C14 -1.9(6)
C12 C13 C14 C9 -0.6(5)
C14 C9 C10 C11 -1.7(4)
C15 C2 C21 C22 -51.5(4)
C15 C2 C21 C26 124.5(3)
C15 C16 C17 C18 0.0(6)
C16 C15 C20 C19 1.7(4)
C16 C17 C18 C19 1.2(6)
C17 C18 C19 C20 -0.9(6)
C18 C19 C20 C15 -0.6(5)
C20 C15 C16 C17 -1.5(5)
C21 C2 C15 C16 128.9(3)
C21 C2 C15 C20 -47.5(4)
C21 C22 C23 C24 0.2(5)
C22 C21 C26 C25 -1.8(5)
C22 C23 C24 C25 -0.4(5)
C23 C24 C25 C26 -0.6(5)
C24 C25 C26 C21 1.7(6)
C26 C21 C22 C23 0.9(5)
C27 C7 C8 C3 178.1(3)
